data_7155641
loop_
_publ_author_name
'Fujikawa, Takao'
'Mitoma, Nobuhiko'
'Wakamiya, Atsushi'
'Saeki, Akinori'
'Segawa, Yasutomo'
'Itami, Kenichiro'

_publ_section_title
;
 Synthesis, Properties, and Crystal Structures of \p-Extended Double
 [6]Helicenes: Contorted Multi-Dimensional Stacking Lattice
;
_journal_name_full 'Org. Biomol. Chem.'
_journal_paper_doi 10.1039/C7OB00987A
_journal_year 2017
_chemical_formula_sum 'C66 H52 S4'
_chemical_formula_weight 973.31
_space_group_crystal_system monoclinic
_space_group_IT_number 15
_space_group_name_Hall '-C 2yc'
_space_group_name_H-M_alt 'C 1 2/c 1'
_symmetry_cell_setting monoclinic
_symmetry_space_group_name_Hall '-C 2yc'
_symmetry_space_group_name_H-M 'C 1 2/c 1'
_atom_sites_solution_hydrogens geom
_audit_creation_method SHELXL-2014/7
_audit_update_record
;
2017-04-07 deposited with the CCDC.
2017-05-12 downloaded from the CCDC.
;
_cell_angle_alpha 90
_cell_angle_beta 110.469(3)
_cell_angle_gamma 90
_cell_formula_units_Z 4
_cell_length_a 16.046(3)
_cell_length_b 26.399(5)
_cell_length_c 11.908(2)
_cell_measurement_reflns_used 4640
_cell_measurement_temperature 123
_cell_measurement_theta_max 25.4
_cell_measurement_theta_min 3.1
_cell_volume 4725.7(15)
_computing_cell_refinement
;
Rigaku CrystalClear-SM Expert 2.1 b29
;
_computing_data_collection
;
Rigaku CrystalClear-SM Expert 2.1 b29
;
_computing_data_reduction
;
Rigaku CrystalClear-SM Expert 2.1 b29
;
_computing_molecular_graphics 'Yadokari-XG 2009 (Wakita Nemoto et al., 2009)'
_computing_publication_material 'Yadokari-XG 2009 (Wakita,Nemoto et al., 2009)'
_computing_structure_refinement 'SHELXL-2014/7 (Sheldrick, 2014)'
_computing_structure_solution SIR-97
_diffrn_ambient_temperature 123
_diffrn_detector_area_resol_mean 5.8140
_diffrn_measured_fraction_theta_full 0.995
_diffrn_measured_fraction_theta_max 0.995
_diffrn_measurement_device_type
;
Rigaku CrystalClear-SM Expert 2.1 b29
;
_diffrn_measurement_method 'profile data from \w-scans'
_diffrn_radiation_monochromator Confocal
_diffrn_radiation_type MoK\a
_diffrn_radiation_wavelength 0.71075
_diffrn_reflns_av_R_equivalents 0.0344
_diffrn_reflns_av_unetI/netI 0.0243
_diffrn_reflns_Laue_measured_fraction_full 0.995
_diffrn_reflns_Laue_measured_fraction_max 0.995
_diffrn_reflns_limit_h_max 14
_diffrn_reflns_limit_h_min -19
_diffrn_reflns_limit_k_max 31
_diffrn_reflns_limit_k_min -29
_diffrn_reflns_limit_l_max 14
_diffrn_reflns_limit_l_min -14
_diffrn_reflns_number 17282
_diffrn_reflns_point_group_measured_fraction_full 0.995
_diffrn_reflns_point_group_measured_fraction_max 0.995
_diffrn_reflns_theta_full 25.000
_diffrn_reflns_theta_max 25.000
_diffrn_reflns_theta_min 3.087
_diffrn_source 'Rotating Anode'
_exptl_absorpt_coefficient_mu 0.247
_exptl_absorpt_correction_T_max 1.000
_exptl_absorpt_correction_T_min 0.892
_exptl_absorpt_correction_type numerical
_exptl_crystal_colour Red
_exptl_crystal_density_diffrn 1.368
_exptl_crystal_description Block
_exptl_crystal_F_000 2048
_exptl_crystal_size_max 0.20
_exptl_crystal_size_mid 0.05
_exptl_crystal_size_min 0.01
_refine_diff_density_max 1.099
_refine_diff_density_min -1.199
_refine_diff_density_rms 0.083
_refine_ls_extinction_method none
_refine_ls_goodness_of_fit_ref 1.114
_refine_ls_matrix_type full
_refine_ls_number_parameters 354
_refine_ls_number_reflns 4144
_refine_ls_number_restraints 212
_refine_ls_restrained_S_all 1.144
_refine_ls_R_factor_all 0.0927
_refine_ls_R_factor_gt 0.0753
_refine_ls_shift/su_max 0.002
_refine_ls_shift/su_mean 0.000
_refine_ls_structure_factor_coef Fsqd
_refine_ls_weighting_details 'w=1/[\s^2^(Fo^2^)+(0.0887P)^2^+23.7018P] where P=(Fo^2^+2Fc^2^)/3'
_refine_ls_weighting_scheme calc
_refine_ls_wR_factor_gt 0.1903
_refine_ls_wR_factor_ref 0.2061
_reflns_Friedel_coverage 0.000
_reflns_number_gt 3383
_reflns_number_total 4144
_reflns_threshold_expression 'I > 2\s(I)'
_cod_data_source_file c7ob00987a2.cif
_cod_data_source_block 3
_cod_depositor_comments
;
The following automatic conversions were performed:

'_symmetry_cell_setting' value 'Monoclinic' changed to 'monoclinic'
according to
/home/data/users/saulius/crontab/automatic-downloads/rss-feeds/RSC/lib/dictionaries/cif_core.dic
dictionary named 'cif_core.dic' version 2.4.2 from 2011-04-26.

'_exptl_absorpt_correction_type' value 'Numerical' changed to
'numerical' according to
/home/data/users/saulius/crontab/automatic-downloads/rss-feeds/RSC/lib/dictionaries/cif_core.dic
dictionary named 'cif_core.dic' version 2.4.2 from 2011-04-26.

Automatic conversion script
Id: cif_fix_values 4973 2017-02-22 13:04:09Z antanas 
;
_cod_original_sg_symbol_H-M 'C 2/c'
_cod_database_code 7155641
_shelx_shelxl_version_number 2014/7
_shelx_space_group_comment
;
The symmetry employed for this shelxl refinement is uniquely defined
by the following loop, which should always be used as a source of
symmetry information in preference to the above space-group names.
They are only intended as comments.
;
_shelx_estimated_absorpt_t_min 0.952
_shelx_estimated_absorpt_t_max 0.998

loop_
_space_group_symop_operation_xyz
'x, y, z'
'-x, y, -z+1/2'
'x+1/2, y+1/2, z'
'-x+1/2, y+1/2, -z+1/2'
'-x, -y, -z'
'x, -y, z-1/2'
'-x+1/2, -y+1/2, -z'
'x+1/2, -y+1/2, z-1/2'

loop_
_atom_site_label
_atom_site_type_symbol
_atom_site_fract_x
_atom_site_fract_y
_atom_site_fract_z
_atom_site_U_iso_or_equiv
_atom_site_adp_type
_atom_site_occupancy
_atom_site_site_symmetry_order
_atom_site_calc_flag
_atom_site_refinement_flags_posn
_atom_site_refinement_flags_adp
_atom_site_refinement_flags_occupancy
_atom_site_disorder_assembly
_atom_site_disorder_group
C1 C 0.1230(2) 0.06639(15) 0.6261(3) 0.0261(8) Uani 1 1 d . . . . .
C2 C 0.1594(2) 0.10834(16) 0.5818(3) 0.0298(9) Uani 1 1 d . . . . .
H34 H 0.1531 0.1426 0.6021 0.036 Uiso 1 1 calc R U . . .
C3 C 0.2035(3) 0.09457(17) 0.5081(3) 0.0320(9) Uani 1 1 d . . . . .
S1 S 0.19932(6) 0.02997(4) 0.48491(8) 0.0310(3) Uani 1 1 d . . . . .
C4 C 0.1381(2) 0.02078(16) 0.5782(3) 0.0270(9) Uani 1 1 d . . . . .
C5 C 0.1045(2) -0.02662(16) 0.5998(3) 0.0286(9) Uani 1 1 d . . . . .
C6 C 0.1164(3) -0.07247(16) 0.5463(3) 0.0338(10) Uani 1 1 d . . . . .
H1 H 0.1494 -0.0727 0.4938 0.041 Uiso 1 1 calc R U . . .
C7 C 0.0805(3) -0.11659(17) 0.5697(4) 0.0363(10) Uani 1 1 d . . . . .
H2 H 0.0861 -0.1469 0.5299 0.044 Uiso 1 1 calc R U . . .
C8 C 0.0360(3) -0.11758(16) 0.6506(3) 0.0354(10) Uani 1 1 d . . . . .
H3 H 0.0144 -0.1489 0.6688 0.043 Uiso 1 1 calc R U . . .
C9 C 0.0226(2) -0.07326(15) 0.7057(3) 0.0291(9) Uani 1 1 d . . . . .
C10 C 0.0530(2) -0.02672(15) 0.6756(3) 0.0264(8) Uani 1 1 d . . . . .
C11 C 0.0314(2) 0.02051(15) 0.7189(3) 0.0241(8) Uani 1 1 d . . . . .
C12 C 0.0692(2) 0.06633(14) 0.7018(3) 0.0226(8) Uani 1 1 d . . . . .
C13 C 0.0422(2) 0.11279(14) 0.7434(3) 0.0226(8) Uani 1 1 d . . . . .
C14 C 0.0922(2) 0.15926(14) 0.7705(3) 0.0233(8) Uani 1 1 d . . . . .
C15 C 0.0472(2) 0.20563(15) 0.7657(3) 0.0255(8) Uani 1 1 d . . . . .
C16 C 0.0950(3) 0.25302(15) 0.7865(3) 0.0282(9) Uani 1 1 d . . . . .
C17 C 0.0485(3) 0.30014(16) 0.7688(3) 0.0331(9) Uani 1 1 d . . . . .
C18 C 0.0977(3) 0.34480(17) 0.7861(4) 0.0418(11) Uani 1 1 d . . . . .
H4 H 0.0673 0.3764 0.7721 0.050 Uiso 1 1 calc R U . . .
C19 C 0.1889(4) 0.34441(19) 0.8228(4) 0.0486(13) Uani 1 1 d . . . . .
H5 H 0.2205 0.3755 0.8353 0.058 Uiso 1 1 calc R U . . .
C20 C 0.2345(3) 0.29972(19) 0.8415(4) 0.0424(11) Uani 1 1 d . . . . .
H6 H 0.2976 0.3000 0.8673 0.051 Uiso 1 1 calc R U . . .
C21 C 0.1892(3) 0.25338(16) 0.8231(3) 0.0332(10) Uani 1 1 d . . . . .
C22 C 0.2327(3) 0.20579(17) 0.8414(3) 0.0330(10) Uani 1 1 d . . . . .
C23 C 0.1887(2) 0.15964(16) 0.8190(3) 0.0281(9) Uani 1 1 d . . . . .
C24 C 0.2493(3) 0.11767(18) 0.8556(3) 0.0344(10) Uani 1 1 d . . . . .
H35 H 0.2310 0.0832 0.8495 0.041 Uiso 1 1 calc R U . . .
C25 C 0.3356(3) 0.1328(2) 0.8999(4) 0.0454(13) Uani 1 1 d D . . . .
S2 S 0.34681(7) 0.19763(5) 0.90010(10) 0.0452(4) Uani 1 1 d . . . . .
C26 C 0.2532(3) 0.12953(17) 0.4517(4) 0.0381(10) Uani 1 1 d . . . . .
H7 H 0.2096 0.1477 0.3835 0.046 Uiso 1 1 calc R U . . .
H8 H 0.2914 0.1089 0.4198 0.046 Uiso 1 1 calc R U . . .
C27 C 0.3112(3) 0.16850(18) 0.5411(4) 0.0403(11) Uani 1 1 d . . . . .
H9 H 0.2733 0.1878 0.5760 0.048 Uiso 1 1 calc R U . . .
H10 H 0.3565 0.1502 0.6073 0.048 Uiso 1 1 calc R U . . .
C28 C 0.3577(3) 0.20515(19) 0.4859(4) 0.0490(12) Uani 1 1 d . . . . .
H11 H 0.3125 0.2232 0.4193 0.059 Uiso 1 1 calc R U . . .
H12 H 0.3959 0.1858 0.4514 0.059 Uiso 1 1 calc R U . . .
C29 C 0.4144(4) 0.2438(2) 0.5733(5) 0.0576(14) Uani 1 1 d . . . . .
H13 H 0.3779 0.2619 0.6112 0.086 Uiso 1 1 calc R U . . .
H14 H 0.4387 0.2680 0.5304 0.086 Uiso 1 1 calc R U . . .
H15 H 0.4634 0.2265 0.6350 0.086 Uiso 1 1 calc R U . . .
C30 C 0.4160(5) 0.0954(3) 0.9537(7) 0.0438(19) Uani 0.665(7) 1 d D U P A 1
H16 H 0.4640 0.1134 1.0168 0.053 Uiso 0.665(7) 1 calc R U P A 1
H17 H 0.3964 0.0669 0.9923 0.053 Uiso 0.665(7) 1 calc R U P A 1
C31 C 0.4532(5) 0.0745(3) 0.8638(7) 0.0603(18) Uani 0.665(7) 1 d D U P A 1
H18 H 0.5076 0.0547 0.9064 0.072 Uiso 0.665(7) 1 calc R U P A 1
H19 H 0.4702 0.1028 0.8220 0.072 Uiso 0.665(7) 1 calc R U P A 1
C32 C 0.3859(6) 0.0401(3) 0.7705(7) 0.0481(18) Uani 0.665(7) 1 d D U P A 1
H20 H 0.3266 0.0551 0.7571 0.058 Uiso 0.665(7) 1 calc R U P A 1
H21 H 0.3975 0.0449 0.6948 0.058 Uiso 0.665(7) 1 calc R U P A 1
C33 C 0.3751(5) -0.0159(3) 0.7820(7) 0.0569(18) Uani 0.665(7) 1 d D U P A 1
H22 H 0.3278 -0.0285 0.7104 0.085 Uiso 0.665(7) 1 calc R U P A 1
H23 H 0.4311 -0.0330 0.7901 0.085 Uiso 0.665(7) 1 calc R U P A 1
H24 H 0.3594 -0.0227 0.8530 0.085 Uiso 0.665(7) 1 calc R U P A 1
C34 C 0.4227(11) 0.1081(5) 0.9262(17) 0.045(3) Uani 0.335(7) 1 d D U P A 2
H25 H 0.4636 0.1181 1.0067 0.054 Uiso 0.335(7) 1 calc R U P A 2
H26 H 0.4496 0.1182 0.8663 0.054 Uiso 0.335(7) 1 calc R U P A 2
C35 C 0.4070(7) 0.0504(4) 0.9212(9) 0.0295(19) Uani 0.335(7) 1 d D U P A 2
H27 H 0.4642 0.0338 0.9669 0.035 Uiso 0.335(7) 1 calc R U P A 2
H28 H 0.3652 0.0430 0.9637 0.035 Uiso 0.335(7) 1 calc R U P A 2
C36 C 0.3715(12) 0.0260(7) 0.8010(13) 0.052(3) Uani 0.335(7) 1 d D U P A 2
H29 H 0.3783 -0.0113 0.8096 0.062 Uiso 0.335(7) 1 calc R U P A 2
H30 H 0.3075 0.0338 0.7626 0.062 Uiso 0.335(7) 1 calc R U P A 2
C37 C 0.4203(12) 0.0448(7) 0.7268(13) 0.069(3) Uani 0.335(7) 1 d D U P A 2
H31 H 0.3972 0.0289 0.6476 0.103 Uiso 0.335(7) 1 calc R U P A 2
H32 H 0.4130 0.0816 0.7180 0.103 Uiso 0.335(7) 1 calc R U P A 2
H33 H 0.4836 0.0367 0.7649 0.103 Uiso 0.335(7) 1 calc R U P A 2

loop_
_atom_site_aniso_label
_atom_site_aniso_U_11
_atom_site_aniso_U_22
_atom_site_aniso_U_33
_atom_site_aniso_U_23
_atom_site_aniso_U_13
_atom_site_aniso_U_12
C1 0.0186(18) 0.042(2) 0.0154(17) -0.0015(16) 0.0027(14) -0.0002(16)
C2 0.0237(19) 0.044(2) 0.0211(18) -0.0019(16) 0.0064(15) -0.0005(17)
C3 0.0239(19) 0.053(3) 0.0188(18) -0.0012(17) 0.0070(15) -0.0009(18)
S1 0.0248(5) 0.0494(7) 0.0197(5) -0.0060(4) 0.0089(4) 0.0015(4)
C4 0.0173(18) 0.047(2) 0.0143(17) -0.0048(16) 0.0023(14) 0.0018(16)
C5 0.0178(18) 0.046(2) 0.0169(17) -0.0020(16) -0.0009(14) 0.0053(16)
C6 0.025(2) 0.046(3) 0.024(2) -0.0068(17) 0.0003(16) 0.0096(18)
C7 0.033(2) 0.039(2) 0.029(2) -0.0051(18) 0.0017(18) 0.0087(18)
C8 0.033(2) 0.037(2) 0.027(2) 0.0006(17) -0.0010(17) 0.0051(18)
C9 0.0196(18) 0.040(2) 0.0199(18) 0.0005(16) -0.0023(15) 0.0025(16)
C10 0.0197(18) 0.038(2) 0.0150(17) 0.0000(15) -0.0020(14) 0.0047(16)
C11 0.0166(17) 0.040(2) 0.0118(16) 0.0012(15) -0.0001(14) 0.0024(15)
C12 0.0153(17) 0.037(2) 0.0127(16) -0.0010(15) 0.0013(13) 0.0004(15)
C13 0.0169(17) 0.038(2) 0.0101(15) 0.0017(14) 0.0017(13) 0.0004(15)
C14 0.0209(18) 0.034(2) 0.0165(17) -0.0015(15) 0.0088(14) -0.0023(15)
C15 0.0266(19) 0.039(2) 0.0138(16) -0.0014(15) 0.0102(15) -0.0043(17)
C16 0.037(2) 0.037(2) 0.0122(17) -0.0020(15) 0.0102(15) -0.0076(17)
C17 0.049(2) 0.037(2) 0.0153(18) -0.0023(16) 0.0143(18) -0.0057(19)
C18 0.062(3) 0.040(3) 0.024(2) -0.0018(18) 0.016(2) -0.009(2)
C19 0.070(3) 0.046(3) 0.028(2) -0.005(2) 0.015(2) -0.024(3)
C20 0.044(3) 0.057(3) 0.026(2) -0.004(2) 0.0109(19) -0.020(2)
C21 0.036(2) 0.048(3) 0.0180(18) -0.0040(17) 0.0123(16) -0.0144(19)
C22 0.023(2) 0.059(3) 0.0185(18) -0.0072(18) 0.0085(15) -0.0113(19)
C23 0.0222(19) 0.045(2) 0.0188(17) -0.0053(16) 0.0097(15) -0.0030(17)
C24 0.024(2) 0.056(3) 0.0240(19) -0.0116(18) 0.0085(16) 0.0007(18)
C25 0.021(2) 0.084(4) 0.027(2) -0.025(2) 0.0029(17) 0.001(2)
S2 0.0220(6) 0.0798(9) 0.0345(6) -0.0218(6) 0.0107(4) -0.0159(5)
C26 0.040(2) 0.051(3) 0.030(2) -0.0012(19) 0.0206(19) -0.002(2)
C27 0.035(2) 0.057(3) 0.031(2) 0.002(2) 0.0144(19) -0.001(2)
C28 0.051(3) 0.061(3) 0.040(3) -0.001(2) 0.022(2) -0.008(2)
C29 0.053(3) 0.064(4) 0.058(3) -0.006(3) 0.022(3) -0.012(3)
C30 0.024(3) 0.074(4) 0.031(3) -0.009(3) 0.006(2) 0.010(3)
C31 0.048(3) 0.075(4) 0.048(3) -0.006(3) 0.003(3) 0.019(3)
C32 0.042(3) 0.064(4) 0.033(3) -0.008(3) 0.006(3) 0.016(3)
C33 0.052(3) 0.058(4) 0.048(3) 0.013(3) 0.002(3) 0.023(3)
C34 0.034(4) 0.065(4) 0.034(4) -0.006(4) 0.008(3) 0.007(4)
C35 0.021(3) 0.050(4) 0.021(3) 0.001(3) 0.011(3) 0.012(3)
C36 0.040(4) 0.068(4) 0.042(4) -0.001(4) 0.008(3) 0.010(4)
C37 0.056(4) 0.075(4) 0.057(4) 0.001(4) -0.003(4) 0.008(4)

loop_
_atom_type_symbol
_atom_type_description
_atom_type_scat_dispersion_real
_atom_type_scat_dispersion_imag
_atom_type_scat_source
C C 0.0033 0.0016 'International Tables Vol C Tables 4.2.6.8 and 6.1.1.4'
H H 0.0000 0.0000 'International Tables Vol C Tables 4.2.6.8 and 6.1.1.4'
S S 0.1246 0.1234 'International Tables Vol C Tables 4.2.6.8 and 6.1.1.4'

loop_
_geom_angle_atom_site_label_1
_geom_angle_atom_site_label_2
_geom_angle_atom_site_label_3
_geom_angle
_geom_angle_site_symmetry_1
_geom_angle_site_symmetry_3
C4 C1 C2 111.5(3) . .
C4 C1 C12 118.8(3) . .
C2 C1 C12 129.5(4) . .
C3 C2 C1 113.7(4) . .
C3 C2 H34 123.1 . .
C1 C2 H34 123.1 . .
C2 C3 C26 126.6(4) . .
C2 C3 S1 111.6(3) . .
C26 C3 S1 121.7(3) . .
C3 S1 C4 92.00(19) . .
C1 C4 C5 123.8(3) . .
C1 C4 S1 111.1(3) . .
C5 C4 S1 125.0(3) . .
C6 C5 C4 123.6(4) . .
C6 C5 C10 119.0(4) . .
C4 C5 C10 117.3(4) . .
C7 C6 C5 120.3(4) . .
C7 C6 H1 119.8 . .
C5 C6 H1 119.8 . .
C6 C7 C8 120.8(4) . .
C6 C7 H2 119.6 . .
C8 C7 H2 119.6 . .
C7 C8 C9 120.9(4) . .
C7 C8 H3 119.6 . .
C9 C8 H3 119.6 . .
C8 C9 C10 119.1(4) . .
C8 C9 C9 122.2(3) . 2_556
C10 C9 C9 118.7(2) . 2_556
C9 C10 C5 119.4(4) . .
C9 C10 C11 121.1(3) . .
C5 C10 C11 119.5(4) . .
C12 C11 C10 121.8(3) . .
C12 C11 C11 119.3(2) . 2_556
C10 C11 C11 118.9(2) . 2_556
C11 C12 C13 119.2(3) . .
C11 C12 C1 118.3(3) . .
C13 C12 C1 121.8(3) . .
C13 C13 C14 117.0(2) 2_556 .
C13 C13 C12 116.8(2) 2_556 .
C14 C13 C12 126.2(3) . .
C15 C14 C13 119.5(3) . .
C15 C14 C23 118.0(3) . .
C13 C14 C23 121.9(3) . .
C14 C15 C15 119.4(2) . 2_556
C14 C15 C16 120.7(3) . .
C15 C15 C16 119.8(2) 2_556 .
C21 C16 C17 119.0(4) . .
C21 C16 C15 120.3(4) . .
C17 C16 C15 120.7(4) . .
C18 C17 C16 118.4(4) . .
C18 C17 C17 122.2(3) . 2_556
C16 C17 C17 119.4(2) . 2_556
C19 C18 C17 121.8(5) . .
C19 C18 H4 119.1 . .
C17 C18 H4 119.1 . .
C20 C19 C18 120.6(4) . .
C20 C19 H5 119.7 . .
C18 C19 H5 119.7 . .
C19 C20 C21 120.6(5) . .
C19 C20 H6 119.7 . .
C21 C20 H6 119.7 . .
C20 C21 C22 123.3(4) . .
C20 C21 C16 119.5(4) . .
C22 C21 C16 117.1(4) . .
C23 C22 C21 124.0(4) . .
C23 C22 S2 111.4(3) . .
C21 C22 S2 124.6(3) . .
C22 C23 C24 111.9(4) . .
C22 C23 C14 118.9(4) . .
C24 C23 C14 129.0(4) . .
C25 C24 C23 112.4(4) . .
C25 C24 H35 123.8 . .
C23 C24 H35 123.8 . .
C24 C25 C34 135.7(7) . .
C24 C25 C30 123.7(5) . .
C24 C25 S2 112.6(3) . .
C34 C25 S2 110.4(6) . .
C30 C25 S2 123.6(4) . .
C25 S2 C22 91.6(2) . .
C3 C26 C27 112.6(3) . .
C3 C26 H7 109.1 . .
C27 C26 H7 109.1 . .
C3 C26 H8 109.1 . .
C27 C26 H8 109.1 . .
H7 C26 H8 107.8 . .
C28 C27 C26 113.6(4) . .
C28 C27 H9 108.9 . .
C26 C27 H9 108.9 . .
C28 C27 H10 108.9 . .
C26 C27 H10 108.9 . .
H9 C27 H10 107.7 . .
C27 C28 C29 113.8(4) . .
C27 C28 H11 108.8 . .
C29 C28 H11 108.8 . .
C27 C28 H12 108.8 . .
C29 C28 H12 108.8 . .
H11 C28 H12 107.7 . .
C28 C29 H13 109.5 . .
C28 C29 H14 109.5 . .
H13 C29 H14 109.5 . .
C28 C29 H15 109.5 . .
H13 C29 H15 109.5 . .
H14 C29 H15 109.5 . .
C31 C30 C25 114.5(6) . .
C31 C30 H16 108.6 . .
C25 C30 H16 108.6 . .
C31 C30 H17 108.6 . .
C25 C30 H17 108.6 . .
H16 C30 H17 107.6 . .
C30 C31 C32 112.1(7) . .
C30 C31 H18 109.2 . .
C32 C31 H18 109.2 . .
C30 C31 H19 109.2 . .
C32 C31 H19 109.2 . .
H18 C31 H19 107.9 . .
C33 C32 C31 125.9(7) . .
C33 C32 H20 105.8 . .
C31 C32 H20 105.8 . .
C33 C32 H21 105.8 . .
C31 C32 H21 105.8 . .
H20 C32 H21 106.2 . .
C32 C33 H22 109.5 . .
C32 C33 H23 109.5 . .
H22 C33 H23 109.5 . .
C32 C33 H24 109.5 . .
H22 C33 H24 109.5 . .
H23 C33 H24 109.5 . .
C25 C34 C35 107.3(11) . .
C25 C34 H25 110.2 . .
C35 C34 H25 110.2 . .
C25 C34 H26 110.2 . .
C35 C34 H26 110.2 . .
H25 C34 H26 108.5 . .
C36 C35 C34 117.9(11) . .
C36 C35 H27 107.8 . .
C34 C35 H27 107.8 . .
C36 C35 H28 107.8 . .
C34 C35 H28 107.8 . .
H27 C35 H28 107.2 . .
C37 C36 C35 109.2(12) . .
C37 C36 H29 109.8 . .
C35 C36 H29 109.8 . .
C37 C36 H30 109.8 . .
C35 C36 H30 109.8 . .
H29 C36 H30 108.3 . .
C36 C37 H31 109.5 . .
C36 C37 H32 109.5 . .
H31 C37 H32 109.5 . .
C36 C37 H33 109.5 . .
H31 C37 H33 109.5 . .
H32 C37 H33 109.5 . .

loop_
_geom_bond_atom_site_label_1
_geom_bond_atom_site_label_2
_geom_bond_distance
_geom_bond_site_symmetry_2
C1 C4 1.390(6) .
C1 C2 1.435(6) .
C1 C12 1.450(5) .
C2 C3 1.356(5) .
C2 H34 0.9500 .
C3 C26 1.521(6) .
C3 S1 1.725(5) .
S1 C4 1.738(4) .
C4 C5 1.421(6) .
C5 C6 1.411(6) .
C5 C10 1.422(5) .
C6 C7 1.370(6) .
C6 H1 0.9500 .
C7 C8 1.385(6) .
C7 H2 0.9500 .
C8 C9 1.395(6) .
C8 H3 0.9500 .
C9 C10 1.413(6) .
C9 C9 1.475(8) 2_556
C10 C11 1.437(5) .
C11 C12 1.399(5) .
C11 C11 1.445(7) 2_556
C12 C13 1.444(5) .
C13 C13 1.418(7) 2_556
C13 C14 1.439(5) .
C14 C15 1.413(5) .
C14 C23 1.450(5) .
C15 C15 1.427(7) 2_556
C15 C16 1.443(5) .
C16 C21 1.418(6) .
C16 C17 1.428(6) .
C17 C18 1.394(6) .
C17 C17 1.460(9) 2_556
C18 C19 1.373(7) .
C18 H4 0.9500 .
C19 C20 1.365(7) .
C19 H5 0.9500 .
C20 C21 1.401(6) .
C20 H6 0.9500 .
C21 C22 1.417(6) .
C22 C23 1.387(6) .
C22 S2 1.730(4) .
C23 C24 1.438(6) .
C24 C25 1.358(6) .
C24 H35 0.9500 .
C25 C34 1.473(15) .
C25 C30 1.570(9) .
C25 S2 1.722(5) .
C26 C27 1.538(6) .
C26 H7 0.9900 .
C26 H8 0.9900 .
C27 C28 1.506(6) .
C27 H9 0.9900 .
C27 H10 0.9900 .
C28 C29 1.514(7) .
C28 H11 0.9900 .
C28 H12 0.9900 .
C29 H13 0.9800 .
C29 H14 0.9800 .
C29 H15 0.9800 .
C30 C31 1.502(10) .
C30 H16 0.9900 .
C30 H17 0.9900 .
C31 C32 1.544(10) .
C31 H18 0.9900 .
C31 H19 0.9900 .
C32 C33 1.500(10) .
C32 H20 0.9900 .
C32 H21 0.9900 .
C33 H22 0.9800 .
C33 H23 0.9800 .
C33 H24 0.9800 .
C34 C35 1.541(15) .
C34 H25 0.9900 .
C34 H26 0.9900 .
C35 C36 1.489(14) .
C35 H27 0.9900 .
C35 H28 0.9900 .
C36 C37 1.459(16) .
C36 H29 0.9900 .
C36 H30 0.9900 .
C37 H31 0.9800 .
C37 H32 0.9800 .
C37 H33 0.9800 .

loop_
_geom_torsion_atom_site_label_1
_geom_torsion_atom_site_label_2
_geom_torsion_atom_site_label_3
_geom_torsion_atom_site_label_4
_geom_torsion
_geom_torsion_site_symmetry_1
_geom_torsion_site_symmetry_4
C4 C1 C2 C3 -2.8(5) . .
C12 C1 C2 C3 -177.1(3) . .
C1 C2 C3 C26 -176.7(4) . .
C1 C2 C3 S1 2.2(4) . .
C2 C3 S1 C4 -0.9(3) . .
C26 C3 S1 C4 178.2(3) . .
C2 C1 C4 C5 -175.7(3) . .
C12 C1 C4 C5 -0.7(5) . .
C2 C1 C4 S1 2.1(4) . .
C12 C1 C4 S1 177.0(2) . .
C3 S1 C4 C1 -0.8(3) . .
C3 S1 C4 C5 177.0(3) . .
C1 C4 C5 C6 176.8(3) . .
S1 C4 C5 C6 -0.7(5) . .
C1 C4 C5 C10 -0.3(5) . .
S1 C4 C5 C10 -177.8(3) . .
C4 C5 C6 C7 -178.7(3) . .
C10 C5 C6 C7 -1.6(5) . .
C5 C6 C7 C8 -3.3(6) . .
C6 C7 C8 C9 3.4(6) . .
C7 C8 C9 C10 1.6(5) . .
C7 C8 C9 C9 -178.5(4) . 2_556
C8 C9 C10 C5 -6.5(5) . .
C9 C9 C10 C5 173.6(4) 2_556 .
C8 C9 C10 C11 172.5(3) . .
C9 C9 C10 C11 -7.4(6) 2_556 .
C6 C5 C10 C9 6.5(5) . .
C4 C5 C10 C9 -176.2(3) . .
C6 C5 C10 C11 -172.5(3) . .
C4 C5 C10 C11 4.7(5) . .
C9 C10 C11 C12 172.5(3) . .
C5 C10 C11 C12 -8.5(5) . .
C9 C10 C11 C11 -7.9(6) . 2_556
C5 C10 C11 C11 171.1(4) . 2_556
C10 C11 C12 C13 177.6(3) . .
C11 C11 C12 C13 -1.9(5) 2_556 .
C10 C11 C12 C1 7.3(5) . .
C11 C11 C12 C1 -172.2(4) 2_556 .
C4 C1 C12 C11 -2.7(5) . .
C2 C1 C12 C11 171.1(3) . .
C4 C1 C12 C13 -172.8(3) . .
C2 C1 C12 C13 1.1(5) . .
C11 C12 C13 C13 -23.5(5) . 2_556
C1 C12 C13 C13 146.4(4) . 2_556
C11 C12 C13 C14 157.7(3) . .
C1 C12 C13 C14 -32.4(5) . .
C13 C13 C14 C15 -22.8(5) 2_556 .
C12 C13 C14 C15 156.0(3) . .
C13 C13 C14 C23 148.4(4) 2_556 .
C12 C13 C14 C23 -32.8(5) . .
C13 C14 C15 C15 0.1(6) . 2_556
C23 C14 C15 C15 -171.4(4) . 2_556
C13 C14 C15 C16 -176.8(3) . .
C23 C14 C15 C16 11.7(5) . .
C14 C15 C16 C21 -6.0(5) . .
C15 C15 C16 C21 177.1(4) 2_556 .
C14 C15 C16 C17 173.1(3) . .
C15 C15 C16 C17 -3.8(6) 2_556 .
C21 C16 C17 C18 1.2(5) . .
C15 C16 C17 C18 -177.8(3) . .
C21 C16 C17 C17 -179.9(4) . 2_556
C15 C16 C17 C17 1.0(6) . 2_556
C16 C17 C18 C19 -2.0(6) . .
C17 C17 C18 C19 179.2(4) 2_556 .
C17 C18 C19 C20 1.2(6) . .
C18 C19 C20 C21 0.3(6) . .
C19 C20 C21 C22 -179.8(4) . .
C19 C20 C21 C16 -1.0(6) . .
C17 C16 C21 C20 0.2(5) . .
C15 C16 C21 C20 179.2(3) . .
C17 C16 C21 C22 179.1(3) . .
C15 C16 C21 C22 -1.9(5) . .
C20 C21 C22 C23 -177.3(4) . .
C16 C21 C22 C23 3.8(5) . .
C20 C21 C22 S2 5.6(6) . .
C16 C21 C22 S2 -173.2(3) . .
C21 C22 C23 C24 -174.8(3) . .
S2 C22 C23 C24 2.7(4) . .
C21 C22 C23 C14 2.0(6) . .
S2 C22 C23 C14 179.4(3) . .
C15 C14 C23 C22 -9.7(5) . .
C13 C14 C23 C22 179.0(3) . .
C15 C14 C23 C24 166.4(3) . .
C13 C14 C23 C24 -4.9(6) . .
C22 C23 C24 C25 -2.0(5) . .
C14 C23 C24 C25 -178.4(4) . .
C23 C24 C25 C34 -164.9(12) . .
C23 C24 C25 C30 176.2(4) . .
C23 C24 C25 S2 0.5(4) . .
C24 C25 S2 C22 0.9(3) . .
C34 C25 S2 C22 170.0(8) . .
C30 C25 S2 C22 -174.9(4) . .
C23 C22 S2 C25 -2.0(3) . .
C21 C22 S2 C25 175.4(3) . .
C2 C3 C26 C27 44.4(6) . .
S1 C3 C26 C27 -134.5(3) . .
C3 C26 C27 C28 -177.2(4) . .
C26 C27 C28 C29 179.6(4) . .
C24 C25 C30 C31 89.3(8) . .
S2 C25 C30 C31 -95.4(7) . .
C25 C30 C31 C32 -65.5(10) . .
C30 C31 C32 C33 -89.2(10) . .
C24 C25 C34 C35 -13.0(19) . .
S2 C25 C34 C35 -178.5(8) . .
C25 C34 C35 C36 78.6(16) . .
C34 C35 C36 C37 45.7(19) . .
